data_4023916
loop_
_publ_author_name
'Peter Webber'
'Michael J. Krische'

_publ_section_title
;
 Concise Stereocontrolled Formal Synthesis of (\+-)-Quinine and
 Total Synthesis of (\+-)-7- Hydroxyquinine via Merged
 Morita--Baylis--Hillman--Tsuji--Trost Cyclization
;
_journal_name_full 'Journal of Organic Chemistry'
_journal_page_first 9379
_journal_page_last 9387
_journal_paper_doi 10.1021/jo802165k
_journal_volume 73
_journal_year 2008
_chemical_formula_sum 'C22 H27 N O6'
_chemical_formula_weight 401.45
_chemical_name_systematic
; 
 ? 
;
_space_group_IT_number 14
_symmetry_cell_setting monoclinic
_symmetry_space_group_name_Hall '-P 2yn'
_symmetry_space_group_name_H-M 'P 1 21/n 1'
_atom_sites_solution_hydrogens geom
_atom_sites_solution_primary direct
_atom_sites_solution_secondary difmap
_audit_creation_method SHELXL-97
_cell_angle_alpha 90.00
_cell_angle_beta 91.265(3)
_cell_angle_gamma 90.00
_cell_formula_units_Z 8
_cell_length_a 11.9886(9)
_cell_length_b 11.8356(7)
_cell_length_c 35.078(3)
_cell_measurement_temperature 153(2)
_cell_volume 4976.1(6)
_computing_structure_refinement 'SHELXL-97 (Sheldrick, 1997)'
_computing_structure_solution 'SHELXS-97 (Sheldrick, 1990)'
_diffrn_ambient_temperature 153(2)
_diffrn_measured_fraction_theta_full 0.859
_diffrn_measured_fraction_theta_max 0.859
_diffrn_radiation_monochromator graphite
_diffrn_radiation_source 'fine-focus sealed tube'
_diffrn_radiation_type MoK\a
_diffrn_radiation_wavelength 0.71073
_diffrn_reflns_av_R_equivalents 0.1575
_diffrn_reflns_av_sigmaI/netI 0.4834
_diffrn_reflns_limit_h_max 14
_diffrn_reflns_limit_h_min -14
_diffrn_reflns_limit_k_max 13
_diffrn_reflns_limit_k_min -13
_diffrn_reflns_limit_l_max 41
_diffrn_reflns_limit_l_min -41
_diffrn_reflns_number 11319
_diffrn_reflns_theta_full 25.00
_diffrn_reflns_theta_max 25.00
_diffrn_reflns_theta_min 1.82
_exptl_absorpt_coefficient_mu 0.078
_exptl_absorpt_correction_T_max 0.9946
_exptl_absorpt_correction_T_min 0.9770
_exptl_crystal_density_diffrn 1.072
_exptl_crystal_density_method 'not measured'
_exptl_crystal_F_000 1712
_exptl_crystal_size_max 0.30
_exptl_crystal_size_mid 0.09
_exptl_crystal_size_min 0.07
_refine_diff_density_max 0.190
_refine_diff_density_min -0.184
_refine_diff_density_rms 0.042
_refine_ls_extinction_coef 0.00145(18)
_refine_ls_extinction_expression Fc^*^=kFc[1+0.001xFc^2^\l^3^/sin(2\q)]^-1/4^
_refine_ls_extinction_method SHELXL
_refine_ls_goodness_of_fit_ref 0.888
_refine_ls_hydrogen_treatment mixed
_refine_ls_matrix_type full
_refine_ls_number_parameters 611
_refine_ls_number_reflns 7514
_refine_ls_number_restraints 390
_refine_ls_restrained_S_all 0.888
_refine_ls_R_factor_all 0.3545
_refine_ls_R_factor_gt 0.0724
_refine_ls_shift/su_max 1.386
_refine_ls_shift/su_mean 0.059
_refine_ls_structure_factor_coef Fsqd
_refine_ls_weighting_details 'calc w=1/[\s^2^(Fo^2^)+(0.0200P)^2^+0.0000P] where P=(Fo^2^+2Fc^2^)/3'
_refine_ls_weighting_scheme calc
_refine_ls_wR_factor_gt 0.0888
_refine_ls_wR_factor_ref 0.1455
_reflns_number_gt 1879
_reflns_number_total 7514
_reflns_threshold_expression >2sigma(I)
_cod_data_source_file jo802165k_si_003.cif
_cod_data_source_block paw56
_cod_original_sg_symbol_H-M 'P 21/n'
_cod_database_code 4023916

loop_
_symmetry_equiv_pos_as_xyz
'x, y, z'
'-x+1/2, y+1/2, -z+1/2'
'-x, -y, -z'
'x-1/2, -y-1/2, z-1/2'

loop_
_atom_site_label
_atom_site_type_symbol
_atom_site_fract_x
_atom_site_fract_y
_atom_site_fract_z
_atom_site_U_iso_or_equiv
_atom_site_adp_type
_atom_site_occupancy
_atom_site_symmetry_multiplicity
_atom_site_calc_flag
_atom_site_refinement_flags
_atom_site_disorder_assembly
_atom_site_disorder_group
N1' N 0.5251(5) -0.1843(6) 0.33166(18) 0.066(2) Uani 1 1 d U . .
C2' C 0.5202(5) -0.0613(6) 0.32495(18) 0.055(2) Uani 1 1 d U . .
H2'A H 0.4646 -0.0445 0.3044 0.066 Uiso 1 1 calc R . .
H2'B H 0.5939 -0.0338 0.3167 0.066 Uiso 1 1 calc R . .
C3' C 0.4876(5) -0.0013(6) 0.36172(19) 0.050(2) Uani 1 1 d U . .
H3'A H 0.4966 0.0817 0.3574 0.060 Uiso 1 1 calc R . .
C4' C 0.5698(5) -0.0347(6) 0.39367(19) 0.0435(19) Uani 1 1 d U . .
H4'A H 0.6451 -0.0086 0.3857 0.052 Uiso 1 1 calc R . .
C5' C 0.5772(5) -0.1646(6) 0.39836(18) 0.053(2) Uani 1 1 d U . .
H5'A H 0.6360 -0.1836 0.4176 0.064 Uiso 1 1 calc R . .
H5'B H 0.5053 -0.1941 0.4075 0.064 Uiso 1 1 calc R . .
C6' C 0.6041(5) -0.2197(6) 0.3604(2) 0.069(2) Uani 1 1 d U . .
H6'A H 0.6803 -0.1982 0.3529 0.083 Uiso 1 1 calc R . .
H6'B H 0.6016 -0.3030 0.3631 0.083 Uiso 1 1 calc R . .
C7' C 0.4737(7) -0.2634(9) 0.3103(3) 0.074(3) Uani 1 1 d U . .
O8' O 0.4886(4) -0.3663(5) 0.31355(15) 0.090(2) Uani 1 1 d U . .
O9' O 0.4023(4) -0.2172(4) 0.28498(15) 0.0756(17) Uani 1 1 d U . .
C10' C 0.3291(7) -0.2847(8) 0.2609(3) 0.083(3) Uani 1 1 d U . .
C11' C 0.3956(6) -0.3614(7) 0.2348(2) 0.112(3) Uani 1 1 d U . .
H11A H 0.4479 -0.3158 0.2202 0.167 Uiso 1 1 calc R . .
H11B H 0.3443 -0.4009 0.2172 0.167 Uiso 1 1 calc R . .
H11C H 0.4371 -0.4168 0.2503 0.167 Uiso 1 1 calc R . .
C12' C 0.2628(6) -0.1983(7) 0.2378(2) 0.109(3) Uani 1 1 d U . .
H12A H 0.2179 -0.1526 0.2550 0.164 Uiso 1 1 calc R . .
H12B H 0.2136 -0.2374 0.2194 0.164 Uiso 1 1 calc R . .
H12C H 0.3142 -0.1492 0.2241 0.164 Uiso 1 1 calc R . .
C13' C 0.2501(6) -0.3529(6) 0.2852(2) 0.116(3) Uani 1 1 d U . .
H13A H 0.2923 -0.4111 0.2993 0.174 Uiso 1 1 calc R . .
H13B H 0.1934 -0.3891 0.2688 0.174 Uiso 1 1 calc R . .
H13C H 0.2137 -0.3026 0.3033 0.174 Uiso 1 1 calc R . .
C14' C 0.3678(5) -0.0217(6) 0.37040(18) 0.059(2) Uani 1 1 d U . .
H14B H 0.3460 -0.0970 0.3759 0.071 Uiso 1 1 calc R . .
C15' C 0.2912(5) 0.0560(6) 0.37091(18) 0.085(3) Uani 1 1 d U . .
H15C H 0.3099 0.1322 0.3655 0.102 Uiso 1 1 calc R . .
H15D H 0.2166 0.0365 0.3767 0.102 Uiso 1 1 calc R . .
C16' C 0.5452(5) 0.0259(7) 0.4309(2) 0.048(2) Uani 1 1 d U . .
H16B H 0.4654 0.0125 0.4373 0.058 Uiso 1 1 calc R . .
O17' O 0.5614(4) 0.1438(5) 0.42509(16) 0.0521(16) Uani 1 1 d U . .
C18' C 0.6190(5) -0.0141(6) 0.46420(19) 0.050(2) Uani 1 1 d U . .
H18B H 0.6081 -0.0950 0.4714 0.060 Uiso 1 1 calc R . .
O19' O 0.6420(4) 0.0594(4) 0.49564(12) 0.0581(14) Uani 1 1 d U . .
C20' C 0.7323(5) 0.0282(6) 0.47101(18) 0.048(2) Uani 1 1 d U . .
H20B H 0.7570 0.0885 0.4531 0.057 Uiso 1 1 calc R . .
C21' C 0.8222(5) -0.0432(6) 0.4873(2) 0.042(2) Uani 1 1 d U . .
C22' C 0.8208(5) -0.0757(6) 0.5246(2) 0.051(2) Uani 1 1 d U . .
H22B H 0.7643 -0.0498 0.5410 0.061 Uiso 1 1 calc R . .
C23' C 0.9048(6) -0.1479(6) 0.5379(2) 0.055(2) Uani 1 1 d U . .
H23B H 0.9046 -0.1689 0.5640 0.066 Uiso 1 1 calc R . .
N24' N 0.9839(5) -0.1887(5) 0.5168(2) 0.0566(19) Uani 1 1 d U . .
C25' C 0.9870(6) -0.1587(6) 0.4801(3) 0.046(2) Uani 1 1 d U . .
C26' C 1.0745(6) -0.2006(6) 0.4580(2) 0.058(2) Uani 1 1 d U . .
H26B H 1.1289 -0.2495 0.4691 0.070 Uiso 1 1 calc R . .
C27' C 1.0809(5) -0.1715(6) 0.4211(2) 0.057(2) Uani 1 1 d U . .
H27B H 1.1394 -0.2012 0.4062 0.068 Uiso 1 1 calc R . .
C28' C 1.0016(6) -0.0969(7) 0.4038(2) 0.056(2) Uani 1 1 d U . .
C29' C 0.9142(5) -0.0557(5) 0.4247(2) 0.047(2) Uani 1 1 d U . .
H29B H 0.8597 -0.0078 0.4131 0.056 Uiso 1 1 calc R . .
C30' C 0.9067(6) -0.0853(6) 0.4636(2) 0.0400(19) Uani 1 1 d U . .
O31' O 1.0173(3) -0.0723(4) 0.36626(15) 0.0739(16) Uani 1 1 d U . .
C32' C 0.9426(6) 0.0049(6) 0.34757(19) 0.100(3) Uani 1 1 d U . .
H32A H 0.8663 -0.0248 0.3484 0.150 Uiso 1 1 calc R . .
H32B H 0.9641 0.0141 0.3210 0.150 Uiso 1 1 calc R . .
H32C H 0.9460 0.0782 0.3605 0.150 Uiso 1 1 calc R . .
N1 N 0.0766(4) 0.4235(5) 0.68315(19) 0.0555(18) Uani 1 1 d U . .
C2 C 0.0773(5) 0.5470(6) 0.67789(18) 0.057(2) Uani 1 1 d U . .
H2A H 0.1543 0.5753 0.6821 0.068 Uiso 1 1 calc R . .
H2B H 0.0298 0.5820 0.6974 0.068 Uiso 1 1 calc R . .
C3 C 0.0350(5) 0.5845(6) 0.63789(18) 0.049(2) Uani 1 1 d U . .
H3A H 0.0488 0.6675 0.6355 0.059 Uiso 1 1 calc R . .
C4 C 0.1006(5) 0.5241(6) 0.6065(2) 0.051(2) Uani 1 1 d U . .
H4A H 0.1806 0.5457 0.6106 0.061 Uiso 1 1 calc R . .
C5 C 0.0940(5) 0.3968(6) 0.61384(18) 0.055(2) Uani 1 1 d U . .
H5A H 0.0155 0.3722 0.6103 0.066 Uiso 1 1 calc R . .
H5B H 0.1387 0.3571 0.5946 0.066 Uiso 1 1 calc R . .
C6 C 0.1354(5) 0.3610(6) 0.6536(2) 0.071(2) Uani 1 1 d U . .
H6A H 0.1229 0.2790 0.6569 0.086 Uiso 1 1 calc R . .
H6B H 0.2165 0.3755 0.6561 0.086 Uiso 1 1 calc R . .
C7 C 0.0804(6) 0.3887(8) 0.7204(3) 0.060(3) Uani 1 1 d U . .
O8 O 0.0546(4) 0.4466(5) 0.74667(15) 0.088(2) Uani 1 1 d U . .
O9 O 0.1142(4) 0.2799(5) 0.72199(14) 0.0719(16) Uani 1 1 d U . .
C10 C 0.1497(6) 0.2305(7) 0.7588(2) 0.068(2) Uani 1 1 d U . .
C11 C 0.0557(6) 0.2235(6) 0.7862(2) 0.119(3) Uani 1 1 d U . .
H11D H 0.0310 0.3000 0.7927 0.178 Uiso 1 1 calc R . .
H11E H 0.0812 0.1844 0.8095 0.178 Uiso 1 1 calc R . .
H11F H -0.0066 0.1817 0.7744 0.178 Uiso 1 1 calc R . .
C12 C 0.1887(5) 0.1142(6) 0.74787(18) 0.093(3) Uani 1 1 d U . .
H12D H 0.1293 0.0755 0.7333 0.139 Uiso 1 1 calc R . .
H12E H 0.2072 0.0708 0.7709 0.139 Uiso 1 1 calc R . .
H12F H 0.2551 0.1206 0.7322 0.139 Uiso 1 1 calc R . .
C13 C 0.2457(5) 0.3010(6) 0.77503(19) 0.102(3) Uani 1 1 d U . .
H13D H 0.3084 0.2983 0.7576 0.153 Uiso 1 1 calc R . .
H13E H 0.2693 0.2707 0.7999 0.153 Uiso 1 1 calc R . .
H13F H 0.2211 0.3794 0.7780 0.153 Uiso 1 1 calc R . .
C14 C -0.0899(5) 0.5649(6) 0.63405(17) 0.064(2) Uani 1 1 d U . .
H14A H -0.1176 0.4898 0.6352 0.076 Uiso 1 1 calc R . .
C15 C -0.1606(5) 0.6482(6) 0.62920(18) 0.084(3) Uani 1 1 d U . .
H15A H -0.1342 0.7238 0.6280 0.101 Uiso 1 1 calc R . .
H15B H -0.2383 0.6331 0.6269 0.101 Uiso 1 1 calc R . .
C16 C 0.0677(5) 0.5652(7) 0.5675(2) 0.047(2) Uani 1 1 d U . .
H16A H -0.0154 0.5625 0.5644 0.057 Uiso 1 1 calc R . .
O17 O 0.1040(3) 0.6793(4) 0.56531(13) 0.0540(14) Uani 1 1 d U . .
C18 C 0.1200(5) 0.4939(6) 0.53651(19) 0.045(2) Uani 1 1 d U . .
H18A H 0.0985 0.4122 0.5360 0.054 Uiso 1 1 calc R . .
O19 O 0.1319(3) 0.5471(4) 0.49988(12) 0.0592(14) Uani 1 1 d U . .
C20 C 0.2308(5) 0.5203(5) 0.52259(17) 0.046(2) Uani 1 1 d U . .
H20A H 0.2683 0.5865 0.5351 0.056 Uiso 1 1 calc R . .
C21 C 0.3068(6) 0.4339(6) 0.5075(2) 0.043(2) Uani 1 1 d U . .
C22 C 0.2796(5) 0.3757(6) 0.4750(2) 0.055(2) Uani 1 1 d U . .
H22A H 0.2100 0.3890 0.4623 0.066 Uiso 1 1 calc R . .
C23 C 0.3539(6) 0.2971(6) 0.46053(19) 0.058(2) Uani 1 1 d U . .
H23A H 0.3324 0.2569 0.4381 0.069 Uiso 1 1 calc R . .
N24 N 0.4541(5) 0.2749(4) 0.47643(17) 0.0486(17) Uani 1 1 d U . .
C25 C 0.4822(6) 0.3308(6) 0.5097(2) 0.045(2) Uani 1 1 d U . .
C26 C 0.5898(5) 0.3101(6) 0.5270(2) 0.054(2) Uani 1 1 d U . .
H26A H 0.6387 0.2569 0.5159 0.065 Uiso 1 1 calc R . .
C27 C 0.6219(5) 0.3657(6) 0.5589(2) 0.055(2) Uani 1 1 d U . .
H27A H 0.6940 0.3522 0.5698 0.066 Uiso 1 1 calc R . .
C28 C 0.5504(6) 0.4436(6) 0.5765(2) 0.051(2) Uani 1 1 d U . .
C29 C 0.4461(5) 0.4660(5) 0.56120(19) 0.048(2) Uani 1 1 d U . .
H29A H 0.3978 0.5174 0.5735 0.058 Uiso 1 1 calc R . .
C30 C 0.4109(6) 0.4111(6) 0.5264(2) 0.044(2) Uani 1 1 d U . .
O31 O 0.5940(3) 0.4939(4) 0.60854(14) 0.0641(15) Uani 1 1 d U . .
C32 C 0.5234(5) 0.5690(6) 0.62879(18) 0.072(2) Uani 1 1 d U . .
H32D H 0.5048 0.6343 0.6127 0.108 Uiso 1 1 calc R . .
H32E H 0.5623 0.5949 0.6521 0.108 Uiso 1 1 calc R . .
H32F H 0.4548 0.5296 0.6355 0.108 Uiso 1 1 calc R . .
O1W O 0.7505(6) 0.2110(7) 0.38273(18) 0.105(2) Uani 1 1 d U . .
H1WA H 0.667(12) 0.222(11) 0.387(4) 0.35(8) Uiso 1 1 d . . .
H17' H 0.542(5) 0.187(6) 0.4457(18) 0.08(3) Uiso 1 1 d . . .
H1WB H 0.759(15) 0.258(15) 0.392(5) 0.31(16) Uiso 1 1 d . . .
H17 H 0.042(5) 0.749(6) 0.534(2) 0.13(3) Uiso 1 1 d . . .

loop_
_atom_site_aniso_label
_atom_site_aniso_U_11
_atom_site_aniso_U_22
_atom_site_aniso_U_33
_atom_site_aniso_U_23
_atom_site_aniso_U_13
_atom_site_aniso_U_12
N1' 0.081(4) 0.060(5) 0.058(5) -0.012(4) -0.004(4) -0.001(4)
C2' 0.068(4) 0.038(5) 0.058(5) -0.003(5) 0.004(4) -0.001(4)
C3' 0.062(4) 0.046(5) 0.043(5) -0.001(4) 0.009(4) 0.010(4)
C4' 0.045(4) 0.041(5) 0.045(5) -0.001(4) 0.013(4) 0.004(4)
C5' 0.056(4) 0.052(5) 0.051(5) 0.004(5) -0.008(4) 0.006(4)
C6' 0.070(5) 0.069(6) 0.069(6) -0.008(5) 0.013(5) 0.012(4)
C7' 0.064(5) 0.089(7) 0.070(6) 0.006(6) 0.002(5) 0.008(6)
O8' 0.118(4) 0.057(4) 0.095(4) -0.005(4) -0.003(3) 0.010(4)
O9' 0.085(3) 0.068(4) 0.074(4) -0.009(3) -0.016(3) -0.008(3)
C10' 0.080(5) 0.084(7) 0.086(6) 0.007(6) 0.006(5) 0.008(5)
C11' 0.118(6) 0.107(7) 0.109(6) -0.039(6) -0.010(5) -0.010(5)
C12' 0.107(5) 0.105(7) 0.114(6) -0.014(6) -0.020(5) 0.011(5)
C13' 0.108(5) 0.111(7) 0.130(7) -0.009(6) 0.014(5) -0.028(5)
C14' 0.055(4) 0.060(6) 0.062(5) -0.003(4) 0.010(4) 0.000(4)
C15' 0.068(5) 0.090(6) 0.097(6) -0.007(5) -0.001(4) 0.016(5)
C16' 0.045(4) 0.041(5) 0.060(5) 0.009(5) 0.001(4) 0.002(4)
O17' 0.061(3) 0.039(4) 0.056(4) -0.001(3) 0.004(3) 0.006(3)
C18' 0.059(5) 0.043(5) 0.048(5) 0.001(4) 0.000(4) 0.000(4)
O19' 0.068(3) 0.053(4) 0.054(3) 0.003(3) 0.005(3) 0.007(3)
C20' 0.049(4) 0.048(5) 0.046(5) 0.002(4) 0.006(4) 0.001(4)
C21' 0.047(4) 0.030(5) 0.050(5) 0.002(4) 0.002(4) -0.001(4)
C22' 0.043(4) 0.049(5) 0.060(5) -0.009(5) 0.012(4) -0.009(4)
C23' 0.057(5) 0.056(6) 0.053(5) 0.012(5) -0.008(5) -0.002(4)
N24' 0.056(4) 0.050(5) 0.063(5) 0.008(4) -0.008(4) 0.009(4)
C25' 0.051(5) 0.038(5) 0.047(5) 0.005(5) -0.009(5) -0.005(4)
C26' 0.057(5) 0.059(6) 0.057(5) -0.004(5) -0.003(5) -0.001(4)
C27' 0.052(4) 0.049(5) 0.069(6) -0.010(5) -0.005(5) 0.001(4)
C28' 0.069(5) 0.064(6) 0.036(5) 0.000(5) 0.010(5) -0.016(5)
C29' 0.043(4) 0.046(5) 0.052(5) 0.000(4) -0.005(4) 0.000(4)
C30' 0.047(4) 0.034(5) 0.038(5) 0.004(4) -0.007(4) 0.000(4)
O31' 0.078(3) 0.080(4) 0.064(4) -0.002(4) 0.008(3) -0.001(3)
C32' 0.107(5) 0.116(7) 0.077(6) 0.025(5) 0.001(5) -0.011(5)
N1 0.076(4) 0.042(5) 0.049(5) 0.008(4) 0.000(4) 0.017(4)
C2 0.062(4) 0.053(6) 0.055(5) -0.006(5) 0.007(4) 0.011(4)
C3 0.052(4) 0.049(5) 0.046(5) 0.005(4) 0.002(4) 0.011(4)
C4 0.047(4) 0.040(5) 0.064(5) 0.000(5) -0.001(4) 0.002(4)
C5 0.073(4) 0.044(5) 0.046(5) -0.007(4) 0.011(4) 0.009(4)
C6 0.100(5) 0.062(6) 0.053(5) 0.003(5) 0.014(5) 0.021(4)
C7 0.066(5) 0.057(7) 0.057(6) 0.015(6) -0.006(5) 0.009(5)
O8 0.119(4) 0.080(5) 0.063(4) -0.001(3) 0.011(3) 0.035(3)
O9 0.104(4) 0.048(4) 0.064(4) 0.005(3) -0.001(3) 0.011(3)
C10 0.079(5) 0.063(6) 0.061(6) 0.015(5) -0.013(5) 0.012(5)
C11 0.131(6) 0.109(7) 0.118(7) 0.040(6) 0.033(6) 0.002(5)
C12 0.116(5) 0.067(6) 0.094(6) -0.010(5) -0.022(5) 0.016(5)
C13 0.104(5) 0.088(6) 0.112(6) 0.003(5) -0.045(5) -0.001(5)
C14 0.058(5) 0.066(6) 0.067(5) 0.004(5) 0.005(4) 0.014(4)
C15 0.066(4) 0.097(6) 0.090(6) 0.007(5) 0.003(4) 0.017(5)
C16 0.043(4) 0.049(5) 0.049(5) 0.004(5) -0.010(4) 0.006(4)
O17 0.062(3) 0.037(3) 0.063(3) 0.006(3) -0.005(3) 0.001(3)
C18 0.047(4) 0.050(5) 0.038(5) -0.002(4) 0.007(4) 0.007(4)
O19 0.056(3) 0.064(4) 0.058(3) 0.004(3) 0.004(3) 0.016(3)
C20 0.042(4) 0.046(5) 0.051(5) -0.003(4) -0.004(4) 0.004(4)
C21 0.048(4) 0.030(5) 0.051(5) 0.004(4) 0.004(4) 0.001(4)
C22 0.047(4) 0.055(6) 0.061(5) -0.004(5) -0.001(4) 0.005(4)
C23 0.066(5) 0.049(5) 0.058(5) -0.005(4) -0.003(4) 0.000(5)
N24 0.058(4) 0.038(4) 0.050(4) -0.004(4) 0.013(3) 0.000(3)
C25 0.052(5) 0.034(5) 0.051(5) -0.003(4) 0.014(4) -0.009(4)
C26 0.046(4) 0.047(5) 0.071(5) 0.003(5) 0.014(4) 0.005(4)
C27 0.049(4) 0.054(6) 0.064(5) 0.000(5) -0.005(4) 0.000(4)
C28 0.056(5) 0.045(5) 0.053(5) -0.005(4) 0.001(4) 0.005(4)
C29 0.053(4) 0.037(5) 0.054(5) 0.002(4) 0.008(4) 0.008(4)
C30 0.046(4) 0.037(5) 0.050(5) -0.001(4) 0.014(4) 0.000(4)
O31 0.061(3) 0.073(4) 0.059(4) -0.008(3) 0.003(3) 0.007(3)
C32 0.074(4) 0.077(6) 0.064(5) -0.019(5) 0.010(4) 0.007(5)
O1W 0.113(5) 0.117(5) 0.085(4) 0.001(4) 0.014(3) -0.047(4)

loop_
_atom_type_symbol
_atom_type_description
_atom_type_scat_dispersion_real
_atom_type_scat_dispersion_imag
_atom_type_scat_source
C C 0.0033 0.0016 'International Tables Vol C Tables 4.2.6.8 and 6.1.1.4'
H H 0.0000 0.0000 'International Tables Vol C Tables 4.2.6.8 and 6.1.1.4'
N N 0.0061 0.0033 'International Tables Vol C Tables 4.2.6.8 and 6.1.1.4'
O O 0.0106 0.0060 'International Tables Vol C Tables 4.2.6.8 and 6.1.1.4'

loop_
_geom_angle_atom_site_label_1
_geom_angle_atom_site_label_2
_geom_angle_atom_site_label_3
_geom_angle
_geom_angle_site_symmetry_1
_geom_angle_site_symmetry_3
_geom_angle_publ_flag
C7' N1' C6' 118.6(8) . . ?
C7' N1' C2' 125.7(7) . . ?
C6' N1' C2' 115.1(6) . . ?
N1' C2' C3' 109.5(6) . . ?
N1' C2' H2'A 109.8 . . ?
C3' C2' H2'A 109.8 . . ?
N1' C2' H2'B 109.8 . . ?
C3' C2' H2'B 109.8 . . ?
H2'A C2' H2'B 108.2 . . ?
C14' C3' C4' 114.6(5) . . ?
C14' C3' C2' 111.1(6) . . ?
C4' C3' C2' 109.0(5) . . ?
C14' C3' H3'A 107.3 . . ?
C4' C3' H3'A 107.3 . . ?
C2' C3' H3'A 107.3 . . ?
C16' C4' C3' 111.9(5) . . ?
C16' C4' C5' 112.8(6) . . ?
C3' C4' C5' 111.7(5) . . ?
C16' C4' H4'A 106.6 . . ?
C3' C4' H4'A 106.7 . . ?
C5' C4' H4'A 106.6 . . ?
C6' C5' C4' 110.2(6) . . ?
C6' C5' H5'A 109.6 . . ?
C4' C5' H5'A 109.6 . . ?
C6' C5' H5'B 109.6 . . ?
C4' C5' H5'B 109.6 . . ?
H5'A C5' H5'B 108.1 . . ?
N1' C6' C5' 109.9(5) . . ?
N1' C6' H6'A 109.7 . . ?
C5' C6' H6'A 109.7 . . ?
N1' C6' H6'B 109.7 . . ?
C5' C6' H6'B 109.7 . . ?
H6'A C6' H6'B 108.2 . . ?
O8' C7' O9' 123.6(10) . . ?
O8' C7' N1' 125.0(10) . . ?
O9' C7' N1' 111.4(9) . . ?
C7' O9' C10' 122.3(7) . . ?
O9' C10' C12' 104.1(7) . . ?
O9' C10' C13' 110.0(7) . . ?
C12' C10' C13' 109.4(6) . . ?
O9' C10' C11' 111.2(6) . . ?
C12' C10' C11' 110.9(7) . . ?
C13' C10' C11' 111.1(8) . . ?
C10' C11' H11A 109.5 . . ?
C10' C11' H11B 109.4 . . ?
H11A C11' H11B 109.5 . . ?
C10' C11' H11C 109.5 . . ?
H11A C11' H11C 109.5 . . ?
H11B C11' H11C 109.5 . . ?
C10' C12' H12A 109.5 . . ?
C10' C12' H12B 109.4 . . ?
H12A C12' H12B 109.5 . . ?
C10' C12' H12C 109.5 . . ?
H12A C12' H12C 109.5 . . ?
H12B C12' H12C 109.5 . . ?
C10' C13' H13A 109.5 . . ?
C10' C13' H13B 109.4 . . ?
H13A C13' H13B 109.5 . . ?
C10' C13' H13C 109.5 . . ?
H13A C13' H13C 109.5 . . ?
H13B C13' H13C 109.5 . . ?
C15' C14' C3' 124.8(7) . . ?
C15' C14' H14B 117.6 . . ?
C3' C14' H14B 117.6 . . ?
C14' C15' H15C 120.0 . . ?
C14' C15' H15D 120.0 . . ?
H15C C15' H15D 120.0 . . ?
O17' C16' C18' 109.6(6) . . ?
O17' C16' C4' 107.9(6) . . ?
C18' C16' C4' 113.0(6) . . ?
O17' C16' H16B 108.8 . . ?
C18' C16' H16B 108.7 . . ?
C4' C16' H16B 108.7 . . ?
C16' O17' H17' 113(4) . . ?
O19' C18' C20' 60.2(4) . . ?
O19' C18' C16' 120.1(6) . . ?
C20' C18' C16' 122.7(6) . . ?
O19' C18' H18B 114.4 . . ?
C20' C18' H18B 114.3 . . ?
C16' C18' H18B 114.4 . . ?
C18' O19' C20' 61.1(4) . . ?
O19' C20' C18' 58.7(4) . . ?
O19' C20' C21' 117.8(6) . . ?
C18' C20' C21' 122.4(6) . . ?
O19' C20' H20B 115.3 . . ?
C18' C20' H20B 115.3 . . ?
C21' C20' H20B 115.3 . . ?
C22' C21' C30' 119.2(7) . . ?
C22' C21' C20' 120.5(7) . . ?
C30' C21' C20' 120.2(7) . . ?
C21' C22' C23' 118.1(7) . . ?
C21' C22' H22B 121.0 . . ?
C23' C22' H22B 120.9 . . ?
N24' C23' C22' 124.4(7) . . ?
N24' C23' H23B 117.8 . . ?
C22' C23' H23B 117.8 . . ?
C23' N24' C25' 118.8(7) . . ?
N24' C25' C26' 118.3(8) . . ?
N24' C25' C30' 121.7(8) . . ?
C26' C25' C30' 119.9(8) . . ?
C27' C26' C25' 120.0(8) . . ?
C27' C26' H26B 120.0 . . ?
C25' C26' H26B 120.0 . . ?
C26' C27' C28' 121.2(7) . . ?
C26' C27' H27B 119.3 . . ?
C28' C27' H27B 119.4 . . ?
O31' C28' C29' 124.1(8) . . ?
O31' C28' C27' 116.0(8) . . ?
C29' C28' C27' 119.9(7) . . ?
C28' C29' C30' 119.4(7) . . ?
C28' C29' H29B 120.3 . . ?
C30' C29' H29B 120.3 . . ?
C21' C30' C25' 117.8(7) . . ?
C21' C30' C29' 122.7(7) . . ?
C25' C30' C29' 119.5(7) . . ?
C28' O31' C32' 118.7(6) . . ?
O31' C32' H32A 109.4 . . ?
O31' C32' H32B 109.5 . . ?
H32A C32' H32B 109.5 . . ?
O31' C32' H32C 109.5 . . ?
H32A C32' H32C 109.5 . . ?
H32B C32' H32C 109.5 . . ?
C7 N1 C2 114.7(7) . . ?
C7 N1 C6 121.1(7) . . ?
C2 N1 C6 114.0(6) . . ?
N1 C2 C3 113.3(6) . . ?
N1 C2 H2A 108.9 . . ?
C3 C2 H2A 108.9 . . ?
N1 C2 H2B 108.9 . . ?
C3 C2 H2B 108.9 . . ?
H2A C2 H2B 107.7 . . ?
C14 C3 C4 112.5(5) . . ?
C14 C3 C2 109.8(5) . . ?
C4 C3 C2 110.7(5) . . ?
C14 C3 H3A 107.9 . . ?
C4 C3 H3A 107.9 . . ?
C2 C3 H3A 107.9 . . ?
C16 C4 C5 117.4(6) . . ?
C16 C4 C3 111.9(6) . . ?
C5 C4 C3 107.9(6) . . ?
C16 C4 H4A 106.3 . . ?
C5 C4 H4A 106.3 . . ?
C3 C4 H4A 106.3 . . ?
C6 C5 C4 114.2(6) . . ?
C6 C5 H5A 108.8 . . ?
C4 C5 H5A 108.7 . . ?
C6 C5 H5B 108.7 . . ?
C4 C5 H5B 108.7 . . ?
H5A C5 H5B 107.6 . . ?
N1 C6 C5 110.7(6) . . ?
N1 C6 H6A 109.5 . . ?
C5 C6 H6A 109.5 . . ?
N1 C6 H6B 109.5 . . ?
C5 C6 H6B 109.6 . . ?
H6A C6 H6B 108.1 . . ?
O8 C7 O9 126.7(9) . . ?
O8 C7 N1 124.0(9) . . ?
O9 C7 N1 109.2(8) . . ?
C7 O9 C10 119.6(7) . . ?
O9 C10 C11 112.1(6) . . ?
O9 C10 C12 102.9(7) . . ?
C11 C10 C12 110.9(7) . . ?
O9 C10 C13 108.1(6) . . ?
C11 C10 C13 111.3(7) . . ?
C12 C10 C13 111.1(6) . . ?
C10 C11 H11D 109.5 . . ?
C10 C11 H11E 109.5 . . ?
H11D C11 H11E 109.5 . . ?
C10 C11 H11F 109.5 . . ?
H11D C11 H11F 109.5 . . ?
H11E C11 H11F 109.5 . . ?
C10 C12 H12D 109.5 . . ?
C10 C12 H12E 109.5 . . ?
H12D C12 H12E 109.5 . . ?
C10 C12 H12F 109.5 . . ?
H12D C12 H12F 109.5 . . ?
H12E C12 H12F 109.5 . . ?
C10 C13 H13D 109.5 . . ?
C10 C13 H13E 109.5 . . ?
H13D C13 H13E 109.5 . . ?
C10 C13 H13F 109.5 . . ?
H13D C13 H13F 109.5 . . ?
H13E C13 H13F 109.5 . . ?
C15 C14 C3 122.1(7) . . ?
C15 C14 H14A 119.0 . . ?
C3 C14 H14A 119.0 . . ?
C14 C15 H15A 120.0 . . ?
C14 C15 H15B 120.0 . . ?
H15A C15 H15B 120.0 . . ?
O17 C16 C4 106.5(6) . . ?
O17 C16 C18 110.9(6) . . ?
C4 C16 C18 111.6(6) . . ?
O17 C16 H16A 109.3 . . ?
C4 C16 H16A 109.3 . . ?
C18 C16 H16A 109.3 . . ?
C16 O17 H17 114(2) . . ?
O19 C18 C20 59.9(4) . . ?
O19 C18 C16 116.5(6) . . ?
C20 C18 C16 120.8(6) . . ?
O19 C18 H18A 115.9 . . ?
C20 C18 H18A 115.9 . . ?
C16 C18 H18A 116.0 . . ?
C18 O19 C20 60.7(3) . . ?
O19 C20 C18 59.4(3) . . ?
O19 C20 C21 117.3(5) . . ?
C18 C20 C21 123.0(6) . . ?
O19 C20 H20A 115.2 . . ?
C18 C20 H20A 115.2 . . ?
C21 C20 H20A 115.2 . . ?
C22 C21 C30 118.9(7) . . ?
C22 C21 C20 120.7(7) . . ?
C30 C21 C20 120.4(7) . . ?
C21 C22 C23 119.9(6) . . ?
C21 C22 H22A 120.0 . . ?
C23 C22 H22A 120.1 . . ?
N24 C23 C22 123.7(7) . . ?
N24 C23 H23A 118.2 . . ?
C22 C23 H23A 118.1 . . ?
C23 N24 C25 117.3(6) . . ?
C23 N24 H17' 112.6(19) . . ?
C25 N24 H17' 129.5(19) . . ?
N24 C25 C30 122.5(7) . . ?
N24 C25 C26 118.5(7) . . ?
C30 C25 C26 118.9(7) . . ?
C27 C26 C25 120.4(7) . . ?
C27 C26 H26A 119.8 . . ?
C25 C26 H26A 119.8 . . ?
C26 C27 C28 121.1(7) . . ?
C26 C27 H27A 119.4 . . ?
C28 C27 H27A 119.4 . . ?
O31 C28 C29 124.5(7) . . ?
O31 C28 C27 114.8(7) . . ?
C29 C28 C27 120.7(7) . . ?
C28 C29 C30 119.5(7) . . ?
C28 C29 H29A 120.2 . . ?
C30 C29 H29A 120.3 . . ?
C25 C30 C21 117.6(7) . . ?
C25 C30 C29 119.2(7) . . ?
C21 C30 C29 123.2(7) . . ?
C28 O31 C32 117.4(5) . . ?
O31 C32 H32D 109.5 . . ?
O31 C32 H32E 109.5 . . ?
H32D C32 H32E 109.5 . . ?
O31 C32 H32F 109.5 . . ?
H32D C32 H32F 109.5 . . ?
H32E C32 H32F 109.5 . . ?
H1WA O1W H1WB 88(10) . . ?

loop_
_geom_bond_atom_site_label_1
_geom_bond_atom_site_label_2
_geom_bond_distance
_geom_bond_site_symmetry_2
_geom_bond_publ_flag
N1' C7' 1.340(9) . ?
N1' C6' 1.432(7) . ?
N1' C2' 1.476(7) . ?
C2' C3' 1.531(7) . ?
C2' H2'A 0.9900 . ?
C2' H2'B 0.9900 . ?
C3' C14' 1.495(7) . ?
C3' C4' 1.528(7) . ?
C3' H3'A 1.0000 . ?
C4' C16' 1.525(7) . ?
C4' C5' 1.549(7) . ?
C4' H4'A 1.0000 . ?
C5' C6' 1.522(7) . ?
C5' H5'A 0.9900 . ?
C5' H5'B 0.9900 . ?
C6' H6'A 0.9900 . ?
C6' H6'B 0.9900 . ?
C7' O8' 1.236(9) . ?
C7' O9' 1.337(8) . ?
O9' C10' 1.447(8) . ?
C10' C12' 1.517(8) . ?
C10' C13' 1.522(8) . ?
C10' C11' 1.525(9) . ?
C11' H11A 0.9800 . ?
C11' H11B 0.9800 . ?
C11' H11C 0.9800 . ?
C12' H12A 0.9800 . ?
C12' H12B 0.9800 . ?
C12' H12C 0.9800 . ?
C13' H13A 0.9800 . ?
C13' H13B 0.9800 . ?
C13' H13C 0.9800 . ?
C14' C15' 1.299(7) . ?
C14' H14B 0.9500 . ?
C15' H15C 0.9500 . ?
C15' H15D 0.9500 . ?
C16' O17' 1.424(7) . ?
C16' C18' 1.523(7) . ?
C16' H16B 1.0000 . ?
O17' H17' 0.92(7) . ?
C18' O19' 1.426(6) . ?
C18' C20' 1.462(7) . ?
C18' H18B 1.0000 . ?
O19' C20' 1.448(7) . ?
C20' C21' 1.474(7) . ?
C20' H20B 1.0000 . ?
C21' C22' 1.365(7) . ?
C21' C30' 1.414(8) . ?
C22' C23' 1.394(7) . ?
C22' H22B 0.9500 . ?
C23' N24' 1.307(7) . ?
C23' H23B 0.9500 . ?
N24' C25' 1.336(7) . ?
C25' C26' 1.410(8) . ?
C25' C30' 1.411(8) . ?
C26' C27' 1.344(7) . ?
C26' H26B 0.9500 . ?
C27' C28' 1.423(8) . ?
C27' H27B 0.9500 . ?
C28' O31' 1.364(7) . ?
C28' C29' 1.382(8) . ?
C29' C30' 1.413(7) . ?
C29' H29B 0.9500 . ?
O31' C32' 1.428(6) . ?
C32' H32A 0.9800 . ?
C32' H32B 0.9800 . ?
C32' H32C 0.9800 . ?
N1 C7 1.371(8) . ?
N1 C2 1.473(7) . ?
N1 C6 1.468(7) . ?
C2 C3 1.546(7) . ?
C2 H2A 0.9900 . ?
C2 H2B 0.9900 . ?
C3 C14 1.519(7) . ?
C3 C4 1.543(7) . ?
C3 H3A 1.0000 . ?
C4 C16 1.496(7) . ?
C4 C5 1.531(7) . ?
C4 H4A 1.0000 . ?
C5 C6 1.528(7) . ?
C5 H5A 0.9900 . ?
C5 H5B 0.9900 . ?
C6 H6A 0.9900 . ?
C6 H6B 0.9900 . ?
C7 O8 1.193(8) . ?
C7 O9 1.351(8) . ?
O9 C10 1.473(7) . ?
C10 C11 1.499(8) . ?
C10 C12 1.506(8) . ?
C10 C13 1.521(8) . ?
C11 H11D 0.9800 . ?
C11 H11E 0.9800 . ?
C11 H11F 0.9800 . ?
C12 H12D 0.9800 . ?
C12 H12E 0.9800 . ?
C12 H12F 0.9800 . ?
C13 H13D 0.9800 . ?
C13 H13E 0.9800 . ?
C13 H13F 0.9800 . ?
C14 C15 1.309(7) . ?
C14 H14A 0.9500 . ?
C15 H15A 0.9500 . ?
C15 H15B 0.9500 . ?
C16 O17 1.422(7) . ?
C16 C18 1.522(8) . ?
C16 H16A 1.0000 . ?
O17 H17 1.55(8) . ?
C18 O19 1.441(6) . ?
C18 C20 1.460(7) . ?
C18 H18A 1.0000 . ?
O19 C20 1.449(6) . ?
C20 C21 1.476(8) . ?
C20 H20A 1.0000 . ?
C21 C22 1.366(7) . ?
C21 C30 1.426(7) . ?
C22 C23 1.392(7) . ?
C22 H22A 0.9500 . ?
C23 N24 1.339(6) . ?
C23 H23A 0.9500 . ?
N24 C25 1.376(7) . ?
N24 H17' 1.84(7) . ?
C25 C30 1.414(8) . ?
C25 C26 1.435(7) . ?
C26 C27 1.349(7) . ?
C26 H26A 0.9500 . ?
C27 C28 1.410(8) . ?
C27 H27A 0.9500 . ?
C28 O31 1.365(7) . ?
C28 C29 1.375(7) . ?
C29 C30 1.437(7) . ?
C29 H29A 0.9500 . ?
O31 C32 1.428(6) . ?
C32 H32D 0.9800 . ?
C32 H32E 0.9800 . ?
C32 H32F 0.9800 . ?
O1W H1WA 1.03(15) . ?
O1W H1WB 0.65(18) . ?

loop_
_geom_torsion_atom_site_label_1
_geom_torsion_atom_site_label_2
_geom_torsion_atom_site_label_3
_geom_torsion_atom_site_label_4
_geom_torsion
_geom_torsion_site_symmetry_1
_geom_torsion_site_symmetry_2
_geom_torsion_site_symmetry_3
_geom_torsion_site_symmetry_4
_geom_torsion_publ_flag
C7' N1' C2' C3' 128.6(7) . . . . ?
C6' N1' C2' C3' -60.3(7) . . . . ?
N1' C2' C3' C14' -71.6(7) . . . . ?
N1' C2' C3' C4' 55.6(7) . . . . ?
C14' C3' C4' C16' -57.1(8) . . . . ?
C2' C3' C4' C16' 177.7(6) . . . . ?
C14' C3' C4' C5' 70.4(7) . . . . ?
C2' C3' C4' C5' -54.8(7) . . . . ?
C16' C4' C5' C6' -178.8(5) . . . . ?
C3' C4' C5' C6' 54.1(7) . . . . ?
C7' N1' C6' C5' -129.1(7) . . . . ?
C2' N1' C6' C5' 59.1(8) . . . . ?
C4' C5' C6' N1' -54.0(7) . . . . ?
C6' N1' C7' O8' 0.4(12) . . . . ?
C2' N1' C7' O8' 171.2(7) . . . . ?
C6' N1' C7' O9' 179.6(6) . . . . ?
C2' N1' C7' O9' -9.6(10) . . . . ?
O8' C7' O9' C10' 4.9(12) . . . . ?
N1' C7' O9' C10' -174.3(6) . . . . ?
C7' O9' C10' C12' 178.9(6) . . . . ?
C7' O9' C10' C13' 61.8(9) . . . . ?
C7' O9' C10' C11' -61.7(10) . . . . ?
C4' C3' C14' C15' 120.6(8) . . . . ?
C2' C3' C14' C15' -115.3(8) . . . . ?
C3' C4' C16' O17' -64.0(7) . . . . ?
C5' C4' C16' O17' 169.0(5) . . . . ?
C3' C4' C16' C18' 174.6(5) . . . . ?
C5' C4' C16' C18' 47.7(7) . . . . ?
O17' C16' C18' O19' 33.6(8) . . . . ?
C4' C16' C18' O19' 154.0(6) . . . . ?
O17' C16' C18' C20' -38.3(9) . . . . ?
C4' C16' C18' C20' 82.1(9) . . . . ?
C16' C18' O19' C20' -112.8(7) . . . . ?
C18' O19' C20' C21' -112.9(7) . . . . ?
C16' C18' C20' O19' 108.6(7) . . . . ?
O19' C18' C20' C21' 105.0(7) . . . . ?
C16' C18' C20' C21' -146.3(7) . . . . ?
O19' C20' C21' C22' -1.7(9) . . . . ?
C18' C20' C21' C22' -70.6(9) . . . . ?
O19' C20' C21' C30' 173.9(6) . . . . ?
C18' C20' C21' C30' 105.1(8) . . . . ?
C30' C21' C22' C23' 1.1(9) . . . . ?
C20' C21' C22' C23' 176.8(5) . . . . ?
C21' C22' C23' N24' -1.4(10) . . . . ?
C22' C23' N24' C25' 1.2(10) . . . . ?
C23' N24' C25' C26' 178.2(6) . . . . ?
C23' N24' C25' C30' -0.6(10) . . . . ?
N24' C25' C26' C27' -179.4(6) . . . . ?
C30' C25' C26' C27' -0.6(10) . . . . ?
C25' C26' C27' C28' 1.1(10) . . . . ?
C26' C27' C28' O31' 179.2(6) . . . . ?
C26' C27' C28' C29' -1.9(10) . . . . ?
O31' C28' C29' C30' -179.1(6) . . . . ?
C27' C28' C29' C30' 2.1(10) . . . . ?
C22' C21' C30' C25' -0.6(9) . . . . ?
C20' C21' C30' C25' -176.3(6) . . . . ?
C22' C21' C30' C29' -179.8(6) . . . . ?
C20' C21' C30' C29' 4.5(9) . . . . ?
N24' C25' C30' C21' 0.4(9) . . . . ?
C26' C25' C30' C21' -178.5(6) . . . . ?
N24' C25' C30' C29' 179.6(6) . . . . ?
C26' C25' C30' C29' 0.8(9) . . . . ?
C28' C29' C30' C21' 177.7(6) . . . . ?
C28' C29' C30' C25' -1.5(9) . . . . ?
C29' C28' O31' C32' 3.1(10) . . . . ?
C27' C28' O31' C32' -178.1(6) . . . . ?
C7 N1 C2 C3 -161.2(6) . . . . ?
C6 N1 C2 C3 52.9(7) . . . . ?
N1 C2 C3 C14 70.9(7) . . . . ?
N1 C2 C3 C4 -53.9(7) . . . . ?
C14 C3 C4 C16 61.1(8) . . . . ?
C2 C3 C4 C16 -175.6(5) . . . . ?
C14 C3 C4 C5 -69.5(7) . . . . ?
C2 C3 C4 C5 53.8(7) . . . . ?
C16 C4 C5 C6 176.6(6) . . . . ?
C3 C4 C5 C6 -55.8(7) . . . . ?
C7 N1 C6 C5 165.0(6) . . . . ?
C2 N1 C6 C5 -51.6(7) . . . . ?
C4 C5 C6 N1 54.6(8) . . . . ?
C2 N1 C7 O8 20.9(11) . . . . ?
C6 N1 C7 O8 164.1(7) . . . . ?
C2 N1 C7 O9 -161.0(5) . . . . ?
C6 N1 C7 O9 -17.8(9) . . . . ?
O8 C7 O9 C10 -15.9(12) . . . . ?
N1 C7 O9 C10 166.1(6) . . . . ?
C7 O9 C10 C11 65.3(9) . . . . ?
C7 O9 C10 C12 -175.5(6) . . . . ?
C7 O9 C10 C13 -57.9(8) . . . . ?
C4 C3 C14 C15 -120.0(7) . . . . ?
C2 C3 C14 C15 116.2(7) . . . . ?
C5 C4 C16 O17 -167.3(5) . . . . ?
C3 C4 C16 O17 67.1(7) . . . . ?
C5 C4 C16 C18 -46.2(8) . . . . ?
C3 C4 C16 C18 -171.8(5) . . . . ?
O17 C16 C18 O19 -38.1(7) . . . . ?
C4 C16 C18 O19 -156.6(5) . . . . ?
O17 C16 C18 C20 31.2(9) . . . . ?
C4 C16 C18 C20 -87.4(8) . . . . ?
C16 C18 O19 C20 111.9(6) . . . . ?
C18 O19 C20 C21 114.0(7) . . . . ?
C16 C18 C20 O19 -104.7(7) . . . . ?
O19 C18 C20 C21 -104.5(7) . . . . ?
C16 C18 C20 C21 150.7(6) . . . . ?
O19 C20 C21 C22 -5.0(10) . . . . ?
C18 C20 C21 C22 64.6(10) . . . . ?
O19 C20 C21 C30 173.9(5) . . . . ?
C18 C20 C21 C30 -116.4(7) . . . . ?
C30 C21 C22 C23 -1.0(10) . . . . ?
C20 C21 C22 C23 177.9(6) . . . . ?
C21 C22 C23 N24 -1.1(10) . . . . ?
C22 C23 N24 C25 2.4(9) . . . . ?
C23 N24 C25 C30 -1.6(9) . . . . ?
C23 N24 C25 C26 -179.0(6) . . . . ?
N24 C25 C26 C27 178.0(6) . . . . ?
C30 C25 C26 C27 0.5(10) . . . . ?
C25 C26 C27 C28 1.2(11) . . . . ?
C26 C27 C28 O31 -179.8(6) . . . . ?
C26 C27 C28 C29 -0.8(11) . . . . ?
O31 C28 C29 C30 177.5(6) . . . . ?
C27 C28 C29 C30 -1.3(10) . . . . ?
N24 C25 C30 C21 -0.4(10) . . . . ?
C26 C25 C30 C21 177.0(6) . . . . ?
N24 C25 C30 C29 180.0(6) . . . . ?
C26 C25 C30 C29 -2.6(9) . . . . ?
C22 C21 C30 C25 1.7(9) . . . . ?
C20 C21 C30 C25 -177.3(6) . . . . ?
C22 C21 C30 C29 -178.7(6) . . . . ?
C20 C21 C30 C29 2.3(10) . . . . ?
C28 C29 C30 C25 3.0(9) . . . . ?
C28 C29 C30 C21 -176.5(6) . . . . ?
C29 C28 O31 C32 4.4(10) . . . . ?
C27 C28 O31 C32 -176.7(6) . . . . ?
